data_1571009
loop_
_publ_author_name
'Juda, Cristin E.'
'Handford, Rex C.'
'Bartholomew, Amymarie K.'
'Powers, Tamara M.'
'Gu, Nina X.'
'Meyer, Elisabeth'
'Roth, Nikolaj'
'Chen, Yu-Sheng'
'Zheng, Shao-Liang'
'Betley, Theodore A.'

_publ_section_title
;
 Cluster dynamics of heterometallic trinuclear clusters during ligand
 substitution, redox chemistry, and group transfer processes.
;
_journal_issue 21
_journal_name_full 'Chemical science'
_journal_page_first 8242
_journal_page_last 8248
_journal_paper_doi 10.1039/d3sc03606e
_journal_volume 15
_journal_year 2024
_chemical_formula_sum 'C58 H102 Cl Fe2 N7 Si3 Zn'
_chemical_formula_weight 1194.25
_space_group_crystal_system orthorhombic
_space_group_IT_number 61
_space_group_name_Hall '-P 2ac 2ab'
_space_group_name_H-M_alt 'P b c a'
_atom_sites_solution_hydrogens geom
_audit_creation_method SHELXL-2014/7
_audit_update_record
;
2020-03-27 deposited with the CCDC.	2024-02-05 downloaded from the CCDC.
;
_cell_angle_alpha 90
_cell_angle_beta 90
_cell_angle_gamma 90
_cell_formula_units_Z 8
_cell_length_a 27.053(4)
_cell_length_b 19.227(3)
_cell_length_c 27.643(4)
_cell_measurement_reflns_used 7975
_cell_measurement_temperature 100(2)
_cell_measurement_theta_max 22.709
_cell_measurement_theta_min 2.243
_cell_volume 14378(4)
_computing_cell_refinement 'SAINT 8.35A (Bruker-AXS, 2015)'
_computing_data_collection 'APEX3 v2016.1.0 (Bruker-AXS, 2016)'
_computing_data_reduction 'SAINT 8.35A (Bruker-AXS, 2015)'
_computing_molecular_graphics 'Bruker SHELXTL (Sheldrick, 2015)'
_computing_publication_material 'Bruker SHELXTL (Sheldrick, 2015)'
_computing_structure_refinement 'SHELXL-2014/7 (Sheldrick, 2014)'
_computing_structure_solution 'SHELXT-2014 (Sheldrick, 2015)'
_diffrn_ambient_temperature 100(2)
_diffrn_measured_fraction_theta_full 0.996
_diffrn_measured_fraction_theta_max 0.996
_diffrn_measurement_device_type
;
Bruker D8 goniometer with CCD area detector
;
_diffrn_measurement_method 'omega and phi scans'
_diffrn_radiation_type MoK\a
_diffrn_radiation_wavelength 0.71073
_diffrn_reflns_av_R_equivalents 0.1513
_diffrn_reflns_av_unetI/netI 0.0785
_diffrn_reflns_Laue_measured_fraction_full 0.996
_diffrn_reflns_Laue_measured_fraction_max 0.996
_diffrn_reflns_limit_h_max 32
_diffrn_reflns_limit_h_min -32
_diffrn_reflns_limit_k_max 22
_diffrn_reflns_limit_k_min -22
_diffrn_reflns_limit_l_max 32
_diffrn_reflns_limit_l_min -32
_diffrn_reflns_number 112476
_diffrn_reflns_point_group_measured_fraction_full 0.996
_diffrn_reflns_point_group_measured_fraction_max 0.996
_diffrn_reflns_theta_full 25.103
_diffrn_reflns_theta_max 25.103
_diffrn_reflns_theta_min 1.473
_diffrn_source 'fine-focus sealed tube'
_exptl_absorpt_coefficient_mu 0.852
_exptl_absorpt_correction_T_max 0.7452
_exptl_absorpt_correction_T_min 0.6255
_exptl_absorpt_correction_type multi-scan
_exptl_absorpt_process_details SADABS
_exptl_crystal_colour brown
_exptl_crystal_density_diffrn 1.103
_exptl_crystal_density_method 'not measured'
_exptl_crystal_description plate
_exptl_crystal_F_000 5120
_exptl_crystal_size_max 0.330
_exptl_crystal_size_mid 0.260
_exptl_crystal_size_min 0.160
_refine_diff_density_max 0.874
_refine_diff_density_min -0.554
_refine_diff_density_rms 0.082
_refine_ls_extinction_method none
_refine_ls_goodness_of_fit_ref 1.021
_refine_ls_hydrogen_treatment constr
_refine_ls_matrix_type full
_refine_ls_number_parameters 670
_refine_ls_number_reflns 12755
_refine_ls_number_restraints 0
_refine_ls_restrained_S_all 1.021
_refine_ls_R_factor_all 0.0954
_refine_ls_R_factor_gt 0.0563
_refine_ls_shift/su_max 0.001
_refine_ls_shift/su_mean 0.000
_refine_ls_structure_factor_coef Fsqd
_refine_ls_weighting_details 'w=1/[\s^2^(Fo^2^)+(0.0475P)^2^+22.9598P] where P=(Fo^2^+2Fc^2^)/3'
_refine_ls_weighting_scheme calc
_refine_ls_wR_factor_gt 0.1149
_refine_ls_wR_factor_ref 0.1307
_reflns_Friedel_coverage 0.000
_reflns_number_gt 8699
_reflns_number_total 12755
_reflns_threshold_expression 'I > 2\s(I)'
_cod_data_source_file d3sc03606e2.cif
_cod_data_source_block '_cj1521_a_sq'
_cod_depositor_comments 'Adding full bibliography for 1571003--1571015.cif.'
_cod_database_code 1571009
_shelx_shelxl_version_number 2014/7
_shelx_space_group_comment
;
The symmetry employed for this shelxl refinement is uniquely defined
by the following loop, which should always be used as a source of
symmetry information in preference to the above space-group names.
They are only intended as comments.
;
_shelx_estimated_absorpt_t_min 0.766
_shelx_estimated_absorpt_t_max 0.876

loop_
_space_group_symop_operation_xyz
'x, y, z'
'-x+1/2, -y, z+1/2'
'-x, y+1/2, -z+1/2'
'x+1/2, -y+1/2, -z'
'-x, -y, -z'
'x-1/2, y, -z-1/2'
'x, -y-1/2, z-1/2'
'-x-1/2, y-1/2, z'

loop_
_atom_site_label
_atom_site_type_symbol
_atom_site_fract_x
_atom_site_fract_y
_atom_site_fract_z
_atom_site_U_iso_or_equiv
_atom_site_adp_type
_atom_site_occupancy
_atom_site_site_symmetry_order
_atom_site_calc_flag
_atom_site_refinement_flags_posn
_atom_site_refinement_flags_adp
_atom_site_refinement_flags_occupancy
_atom_site_disorder_assembly
_atom_site_disorder_group
Zn1 Zn 0.69571(2) 0.33010(3) 0.35363(2) 0.02186(14) Uani 0.3333 1 d . . P A 1
Zn3 Zn 0.61886(2) 0.37908(3) 0.28415(2) 0.01994(14) Uani 0.3333 1 d . . P A 1
Zn2 Zn 0.59378(2) 0.32163(3) 0.38146(2) 0.02201(14) Uani 0.3333 1 d . . P A 1
Cl1 Cl 0.62836(3) 0.25457(5) 0.30862(3) 0.0187(2) Uani 1 1 d . . . . .
Si3 Si 0.78918(4) 0.24073(6) 0.33496(4) 0.0212(3) Uani 1 1 d . . . . .
Si2 Si 0.56572(4) 0.38613(6) 0.18176(4) 0.0209(3) Uani 1 1 d . . . . .
Si1 Si 0.54074(5) 0.20137(7) 0.43798(4) 0.0272(3) Uani 1 1 d . . . . .
N3 N 0.57454(11) 0.40441(16) 0.34374(11) 0.0164(7) Uani 1 1 d . . . . .
N5 N 0.68322(12) 0.41424(16) 0.30816(12) 0.0190(7) Uani 1 1 d . . . . .
N2 N 0.58992(12) 0.25761(17) 0.43572(12) 0.0215(8) Uani 1 1 d . . . . .
N1 N 0.66000(12) 0.35853(17) 0.41232(12) 0.0217(8) Uani 1 1 d . . . . .
N6 N 0.75325(12) 0.30878(17) 0.31568(12) 0.0209(8) Uani 1 1 d . . . . .
N7 N 0.87950(13) 0.60855(17) 0.18233(12) 0.0246(8) Uani 1 1 d . . . . .
N4 N 0.56131(11) 0.39073(17) 0.24336(12) 0.0196(8) Uani 1 1 d . . . . .
C19 C 0.52504(14) 0.40207(19) 0.32382(14) 0.0159(9) Uani 1 1 d . . . . .
C21 C 0.43630(15) 0.3972(2) 0.33587(15) 0.0227(10) Uani 1 1 d . . . . .
H21 H 0.4086 0.3985 0.3569 0.027 Uiso 1 1 calc R U . . .
C22 C 0.43022(14) 0.3884(2) 0.28650(15) 0.0205(9) Uani 1 1 d . . . . .
H22 H 0.3979 0.3833 0.2736 0.025 Uiso 1 1 calc R U . . .
C35 C 0.79079(15) 0.3469(2) 0.23824(15) 0.0225(10) Uani 1 1 d . . . . .
H35 H 0.8146 0.3106 0.2395 0.027 Uiso 1 1 calc R U . . .
C5 C 0.67935(15) 0.4815(2) 0.33474(15) 0.0224(10) Uani 1 1 d . . . . .
H5 H 0.7017 0.5156 0.3183 0.027 Uiso 1 1 calc R U . . .
C7 C 0.66665(15) 0.3161(2) 0.45514(14) 0.0207(9) Uani 1 1 d . . . . .
C33 C 0.75844(15) 0.4462(2) 0.19653(16) 0.0243(10) Uani 1 1 d . . . . .
H33 H 0.7593 0.4773 0.1698 0.029 Uiso 1 1 calc R U . . .
C1AA C 0.63049(15) 0.2650(2) 0.46577(14) 0.0213(9) Uani 1 1 d . . . . .
C31 C 0.72202(15) 0.4091(2) 0.27247(15) 0.0208(9) Uani 1 1 d . . . . .
C20 C 0.48384(14) 0.4043(2) 0.35368(15) 0.0186(9) Uani 1 1 d . . . . .
H20 H 0.4884 0.4108 0.3875 0.022 Uiso 1 1 calc R U . . .
C36 C 0.75633(14) 0.3531(2) 0.27652(15) 0.0202(9) Uani 1 1 d . . . . .
C24 C 0.51923(14) 0.3935(2) 0.27286(14) 0.0183(9) Uani 1 1 d . . . . .
C3 C 0.58860(15) 0.4734(2) 0.36506(14) 0.0197(9) Uani 1 1 d . . . . .
H3 H 0.5581 0.5026 0.3664 0.024 Uiso 1 1 calc R U . . .
C39 C 0.84567(15) 0.2725(2) 0.36877(16) 0.0251(10) Uani 1 1 d . . . . .
C47 C 0.86559(16) 0.5515(2) 0.21777(15) 0.0259(10) Uani 1 1 d . . . . .
H47A H 0.8356 0.5280 0.2053 0.031 Uiso 1 1 calc R U . . .
H47B H 0.8926 0.5167 0.2180 0.031 Uiso 1 1 calc R U . . .
C23 C 0.47044(14) 0.3867(2) 0.25567(15) 0.0207(9) Uani 1 1 d . . . . .
H23 H 0.4650 0.3809 0.2220 0.025 Uiso 1 1 calc R U . . .
C3AA C 0.62656(15) 0.5120(2) 0.33374(15) 0.0218(9) Uani 1 1 d . . . . .
H3AA H 0.6281 0.5610 0.3446 0.026 Uiso 1 1 calc R U . . .
H3AB H 0.6147 0.5120 0.2999 0.026 Uiso 1 1 calc R U . . .
C51 C 0.92742(15) 0.6431(2) 0.19800(16) 0.0278(10) Uani 1 1 d . . . . .
H51A H 0.9361 0.6790 0.1738 0.033 Uiso 1 1 calc R U . . .
H51B H 0.9216 0.6671 0.2292 0.033 Uiso 1 1 calc R U . . .
C32 C 0.72421(14) 0.4553(2) 0.23343(15) 0.0222(10) Uani 1 1 d . . . . .
H32 H 0.7019 0.4934 0.2321 0.027 Uiso 1 1 calc R U . . .
C11 C 0.63947(17) 0.2234(2) 0.50713(15) 0.0269(10) Uani 1 1 d . . . . .
H11 H 0.6169 0.1873 0.5150 0.032 Uiso 1 1 calc R U . . .
C43 C 0.84064(15) 0.6658(2) 0.18071(16) 0.0260(10) Uani 1 1 d . . . . .
H43A H 0.8386 0.6874 0.2131 0.031 Uiso 1 1 calc R U . . .
H43B H 0.8519 0.7020 0.1578 0.031 Uiso 1 1 calc R U . . .
C34 C 0.79113(15) 0.3913(2) 0.19939(16) 0.0260(10) Uani 1 1 d . . . . .
H34 H 0.8143 0.3841 0.1740 0.031 Uiso 1 1 calc R U . . .
C1 C 0.66113(15) 0.4351(2) 0.42084(16) 0.0244(10) Uani 1 1 d . . . . .
H1 H 0.6728 0.4426 0.4548 0.029 Uiso 1 1 calc R U . . .
C2 C 0.60884(15) 0.4676(2) 0.41678(15) 0.0228(10) Uani 1 1 d . . . . .
H2A H 0.5856 0.4391 0.4361 0.027 Uiso 1 1 calc R U . . .
H2B H 0.6097 0.5146 0.4313 0.027 Uiso 1 1 calc R U . . .
C6 C 0.69650(15) 0.4749(2) 0.38738(15) 0.0246(10) Uani 1 1 d . . . . .
H6A H 0.7014 0.5222 0.4007 0.029 Uiso 1 1 calc R U . . .
H6B H 0.7290 0.4512 0.3878 0.029 Uiso 1 1 calc R U . . .
C48 C 0.85578(17) 0.5730(2) 0.26922(15) 0.0279(11) Uani 1 1 d . . . . .
H48A H 0.8251 0.6011 0.2707 0.034 Uiso 1 1 calc R U . . .
H48B H 0.8835 0.6020 0.2812 0.034 Uiso 1 1 calc R U . . .
C27 C 0.55519(17) 0.4733(2) 0.15086(15) 0.0276(10) Uani 1 1 d . . . . .
C26 C 0.63057(16) 0.3574(2) 0.16864(17) 0.0302(11) Uani 1 1 d . . . . .
H26A H 0.6537 0.3944 0.1776 0.045 Uiso 1 1 calc R U . . .
H26B H 0.6339 0.3471 0.1341 0.045 Uiso 1 1 calc R U . . .
H26C H 0.6380 0.3154 0.1874 0.045 Uiso 1 1 calc R U . . .
C49 C 0.85034(17) 0.5087(2) 0.30099(15) 0.0288(10) Uani 1 1 d . . . . .
H49A H 0.8239 0.4787 0.2875 0.035 Uiso 1 1 calc R U . . .
H49B H 0.8816 0.4819 0.3001 0.035 Uiso 1 1 calc R U . . .
C25 C 0.52342(17) 0.3192(2) 0.15392(15) 0.0285(10) Uani 1 1 d . . . . .
H25A H 0.5117 0.2874 0.1791 0.043 Uiso 1 1 calc R U . . .
H25B H 0.5415 0.2929 0.1292 0.043 Uiso 1 1 calc R U . . .
H25C H 0.4951 0.3426 0.1390 0.043 Uiso 1 1 calc R U . . .
C8 C 0.70716(15) 0.3261(2) 0.48530(15) 0.0272(10) Uani 1 1 d . . . . .
H8 H 0.7304 0.3617 0.4780 0.033 Uiso 1 1 calc R U . . .
C55 C 0.88484(18) 0.5747(2) 0.13298(15) 0.0328(11) Uani 1 1 d . . . . .
H55A H 0.8532 0.5517 0.1247 0.039 Uiso 1 1 calc R U . . .
H55B H 0.9104 0.5379 0.1353 0.039 Uiso 1 1 calc R U . . .
C0AA C 0.68061(17) 0.2339(2) 0.53658(16) 0.0328(11) Uani 1 1 d . . . . .
H0AA H 0.6854 0.2053 0.5642 0.039 Uiso 1 1 calc R U . . .
C38 C 0.74990(17) 0.1902(2) 0.37833(17) 0.0325(11) Uani 1 1 d . . . . .
H38A H 0.7391 0.2208 0.4046 0.049 Uiso 1 1 calc R U . . .
H38B H 0.7692 0.1516 0.3917 0.049 Uiso 1 1 calc R U . . .
H38C H 0.7209 0.1718 0.3613 0.049 Uiso 1 1 calc R U . . .
C41 C 0.87725(16) 0.3192(2) 0.33569(18) 0.0369(12) Uani 1 1 d . . . . .
H41A H 0.8905 0.2914 0.3090 0.055 Uiso 1 1 calc R U . . .
H41B H 0.9046 0.3391 0.3544 0.055 Uiso 1 1 calc R U . . .
H41C H 0.8567 0.3568 0.3227 0.055 Uiso 1 1 calc R U . . .
C14 C 0.51371(17) 0.2023(2) 0.37554(16) 0.0331(11) Uani 1 1 d . . . . .
H14A H 0.5066 0.2504 0.3660 0.050 Uiso 1 1 calc R U . . .
H14B H 0.4831 0.1751 0.3752 0.050 Uiso 1 1 calc R U . . .
H14C H 0.5374 0.1819 0.3527 0.050 Uiso 1 1 calc R U . . .
C44 C 0.78913(16) 0.6428(2) 0.16593(17) 0.0314(11) Uani 1 1 d . . . . .
H44A H 0.7764 0.6083 0.1894 0.038 Uiso 1 1 calc R U . . .
H44B H 0.7904 0.6204 0.1337 0.038 Uiso 1 1 calc R U . . .
C37 C 0.80873(18) 0.1787(2) 0.28604(16) 0.0337(11) Uani 1 1 d . . . . .
H37A H 0.7810 0.1706 0.2640 0.051 Uiso 1 1 calc R U . . .
H37B H 0.8189 0.1345 0.3006 0.051 Uiso 1 1 calc R U . . .
H37C H 0.8365 0.1987 0.2680 0.051 Uiso 1 1 calc R U . . .
C28 C 0.50265(18) 0.4994(2) 0.16141(17) 0.0364(12) Uani 1 1 d . . . . .
H28A H 0.4786 0.4656 0.1492 0.055 Uiso 1 1 calc R U . . .
H28B H 0.4975 0.5443 0.1453 0.055 Uiso 1 1 calc R U . . .
H28C H 0.4983 0.5051 0.1964 0.055 Uiso 1 1 calc R U . . .
C45 C 0.75462(17) 0.7057(2) 0.16426(17) 0.0325(11) Uani 1 1 d . . . . .
H45A H 0.7542 0.7283 0.1964 0.039 Uiso 1 1 calc R U . . .
H45B H 0.7676 0.7398 0.1406 0.039 Uiso 1 1 calc R U . . .
C40 C 0.82988(17) 0.3156(2) 0.41275(17) 0.0358(12) Uani 1 1 d . . . . .
H40A H 0.8084 0.3537 0.4022 0.054 Uiso 1 1 calc R U . . .
H40B H 0.8593 0.3348 0.4286 0.054 Uiso 1 1 calc R U . . .
H40C H 0.8119 0.2859 0.4356 0.054 Uiso 1 1 calc R U . . .
C42 C 0.87756(17) 0.2113(3) 0.38650(18) 0.0386(12) Uani 1 1 d . . . . .
H42A H 0.8574 0.1803 0.4065 0.058 Uiso 1 1 calc R U . . .
H42B H 0.9053 0.2292 0.4057 0.058 Uiso 1 1 calc R U . . .
H42C H 0.8903 0.1856 0.3586 0.058 Uiso 1 1 calc R U . . .
C15 C 0.49137(18) 0.2316(3) 0.48156(17) 0.0389(12) Uani 1 1 d . . . . .
C9 C 0.71424(17) 0.2849(3) 0.52607(16) 0.0334(11) Uani 1 1 d . . . . .
H9 H 0.7421 0.2920 0.5464 0.040 Uiso 1 1 calc R U . . .
C53 C 1.01936(17) 0.6351(3) 0.20736(18) 0.0401(13) Uani 1 1 d . . . . .
H53A H 1.0471 0.6014 0.2073 0.048 Uiso 1 1 calc R U . . .
H53B H 1.0227 0.6645 0.1781 0.048 Uiso 1 1 calc R U . . .
C2AA C 0.55807(18) 0.1095(2) 0.45280(18) 0.0392(12) Uani 1 1 d . . . . .
H2AA H 0.5902 0.0987 0.4382 0.059 Uiso 1 1 calc R U . . .
H2AB H 0.5329 0.0778 0.4399 0.059 Uiso 1 1 calc R U . . .
H2AC H 0.5602 0.1040 0.4880 0.059 Uiso 1 1 calc R U . . .
C52 C 0.97121(17) 0.5951(2) 0.20399(19) 0.0396(13) Uani 1 1 d . . . . .
H52A H 0.9727 0.5628 0.1761 0.047 Uiso 1 1 calc R U . . .
H52B H 0.9668 0.5669 0.2337 0.047 Uiso 1 1 calc R U . . .
C30 C 0.5924(2) 0.5271(2) 0.16995(19) 0.0446(13) Uani 1 1 d . . . . .
H30A H 0.5893 0.5307 0.2052 0.067 Uiso 1 1 calc R U . . .
H30B H 0.5856 0.5724 0.1552 0.067 Uiso 1 1 calc R U . . .
H30C H 0.6260 0.5124 0.1616 0.067 Uiso 1 1 calc R U . . .
C46 C 0.70223(18) 0.6862(3) 0.15026(18) 0.0428(13) Uani 1 1 d . . . . .
H46A H 0.7020 0.6677 0.1172 0.064 Uiso 1 1 calc R U . . .
H46B H 0.6811 0.7276 0.1519 0.064 Uiso 1 1 calc R U . . .
H46C H 0.6897 0.6508 0.1726 0.064 Uiso 1 1 calc R U . . .
C56 C 0.8987(2) 0.6234(3) 0.09177(16) 0.0455(14) Uani 1 1 d . . . . .
H56A H 0.8687 0.6506 0.0837 0.055 Uiso 0.408(8) 1 calc R U P B 1
H56B H 0.9232 0.6568 0.1047 0.055 Uiso 0.408(8) 1 calc R U P B 1
H56C H 0.9310 0.6458 0.0979 0.055 Uiso 0.592(8) 1 calc R U P B 2
H56D H 0.8733 0.6600 0.0874 0.055 Uiso 0.592(8) 1 calc R U P B 2
C29 C 0.5613(2) 0.4663(3) 0.09624(16) 0.0416(13) Uani 1 1 d . . . . .
H29A H 0.5942 0.4477 0.0890 0.062 Uiso 1 1 calc R U . . .
H29B H 0.5576 0.5120 0.0811 0.062 Uiso 1 1 calc R U . . .
H29C H 0.5360 0.4346 0.0836 0.062 Uiso 1 1 calc R U . . .
C50 C 0.8379(2) 0.5260(3) 0.35314(18) 0.0482(14) Uani 1 1 d . . . . .
H50A H 0.8059 0.5497 0.3545 0.072 Uiso 1 1 calc R U . . .
H50B H 0.8636 0.5564 0.3665 0.072 Uiso 1 1 calc R U . . .
H50C H 0.8363 0.4830 0.3721 0.072 Uiso 1 1 calc R U . . .
C54 C 1.0241(2) 0.6805(3) 0.25118(18) 0.0504(12) Uani 1 1 d . . . . .
H54A H 0.9977 0.7154 0.2510 0.076 Uiso 1 1 calc R U . . .
H54B H 1.0562 0.7039 0.2508 0.076 Uiso 1 1 calc R U . . .
H54C H 1.0213 0.6519 0.2804 0.076 Uiso 1 1 calc R U . . .
C16 C 0.5115(2) 0.2342(3) 0.53318(17) 0.0517(16) Uani 1 1 d . . . . .
H16A H 0.5205 0.1871 0.5436 0.078 Uiso 1 1 calc R U . . .
H16B H 0.4862 0.2530 0.5549 0.078 Uiso 1 1 calc R U . . .
H16C H 0.5408 0.2641 0.5342 0.078 Uiso 1 1 calc R U . . .
C18 C 0.4728(2) 0.3043(3) 0.46814(19) 0.0515(15) Uani 1 1 d . . . . .
H18A H 0.5008 0.3365 0.4668 0.077 Uiso 1 1 calc R U . . .
H18B H 0.4491 0.3202 0.4925 0.077 Uiso 1 1 calc R U . . .
H18C H 0.4566 0.3026 0.4364 0.077 Uiso 1 1 calc R U . . .
C17 C 0.4470(2) 0.1810(4) 0.4806(2) 0.0671(19) Uani 1 1 d . . . . .
H17A H 0.4333 0.1790 0.4478 0.101 Uiso 1 1 calc R U . . .
H17B H 0.4215 0.1973 0.5031 0.101 Uiso 1 1 calc R U . . .
H17C H 0.4580 0.1345 0.4903 0.101 Uiso 1 1 calc R U . . .
C57 C 0.9182(9) 0.5972(10) 0.0472(9) 0.042(3) Uani 0.408(8) 1 d . . P B 1
H57A H 0.9205 0.6361 0.0238 0.051 Uiso 0.408(8) 1 calc R U P B 1
H57B H 0.8947 0.5627 0.0338 0.051 Uiso 0.408(8) 1 calc R U P B 1
C58 C 0.9696(5) 0.5628(8) 0.0516(5) 0.0504(12) Uani 0.408(8) 1 d . . P B 1
H58A H 0.9795 0.5443 0.0200 0.076 Uiso 0.408(8) 1 calc R U P B 1
H58B H 0.9680 0.5248 0.0751 0.076 Uiso 0.408(8) 1 calc R U P B 1
H58C H 0.9937 0.5974 0.0624 0.076 Uiso 0.408(8) 1 calc R U P B 1
C57A C 0.9014(7) 0.5734(6) 0.0449(6) 0.042(3) Uani 0.592(8) 1 d . . P B 2
H57C H 0.8694 0.5487 0.0419 0.051 Uiso 0.592(8) 1 calc R U P B 2
H57D H 0.9051 0.6031 0.0158 0.051 Uiso 0.592(8) 1 calc R U P B 2
C58A C 0.9412(4) 0.5213(5) 0.0444(3) 0.0504(12) Uani 0.592(8) 1 d . . P B 2
H58D H 0.9428 0.4993 0.0125 0.076 Uiso 0.592(8) 1 calc R U P B 2
H58E H 0.9346 0.4858 0.0690 0.076 Uiso 0.592(8) 1 calc R U P B 2
H58F H 0.9728 0.5441 0.0515 0.076 Uiso 0.592(8) 1 calc R U P B 2
Fe3A Fe 0.61886(2) 0.37908(3) 0.28415(2) 0.01994(14) Uani 0.6667 1 d . . P A 2
Fe2A Fe 0.59378(2) 0.32163(3) 0.38146(2) 0.02201(14) Uani 0.6667 1 d . . P A 2
Fe1A Fe 0.69571(2) 0.33010(3) 0.35363(2) 0.02186(14) Uani 0.6667 1 d . . P A 2

loop_
_atom_site_aniso_label
_atom_site_aniso_U_11
_atom_site_aniso_U_22
_atom_site_aniso_U_33
_atom_site_aniso_U_23
_atom_site_aniso_U_13
_atom_site_aniso_U_12
Zn1 0.0203(3) 0.0246(3) 0.0207(3) 0.0048(2) 0.0016(2) 0.0065(2)
Zn3 0.0155(3) 0.0223(3) 0.0220(3) -0.0001(2) -0.0004(2) -0.0002(2)
Zn2 0.0204(3) 0.0212(3) 0.0245(3) 0.0053(2) -0.0045(2) -0.0006(2)
Cl1 0.0195(5) 0.0156(5) 0.0210(5) -0.0029(4) 0.0015(4) -0.0008(4)
Si3 0.0193(6) 0.0162(6) 0.0280(7) 0.0020(5) -0.0042(5) 0.0017(5)
Si2 0.0226(6) 0.0206(6) 0.0194(6) -0.0013(5) 0.0013(5) 0.0017(5)
Si1 0.0289(7) 0.0311(7) 0.0216(7) 0.0048(5) 0.0012(5) -0.0069(5)
N3 0.0148(17) 0.0143(17) 0.0202(19) -0.0007(14) -0.0036(14) 0.0027(13)
N5 0.0164(17) 0.0144(18) 0.026(2) 0.0030(15) 0.0017(15) -0.0001(14)
N2 0.0240(19) 0.0210(19) 0.0196(19) 0.0054(15) -0.0029(15) -0.0005(15)
N1 0.0240(19) 0.0175(19) 0.024(2) 0.0007(15) -0.0018(15) 0.0000(15)
N6 0.0204(18) 0.0180(19) 0.024(2) 0.0068(15) -0.0030(15) 0.0030(14)
N7 0.030(2) 0.021(2) 0.024(2) -0.0005(15) 0.0018(16) 0.0047(16)
N4 0.0128(17) 0.0232(19) 0.0228(19) -0.0001(15) 0.0013(14) 0.0021(14)
C19 0.015(2) 0.012(2) 0.021(2) 0.0031(16) -0.0030(17) 0.0028(15)
C21 0.012(2) 0.024(2) 0.032(3) -0.0005(19) 0.0034(18) 0.0018(17)
C22 0.012(2) 0.020(2) 0.029(3) 0.0012(19) -0.0029(18) 0.0019(16)
C35 0.016(2) 0.019(2) 0.033(3) -0.0037(19) -0.0009(18) -0.0024(17)
C5 0.019(2) 0.016(2) 0.032(3) 0.0010(18) 0.0021(19) -0.0047(17)
C7 0.022(2) 0.025(2) 0.016(2) 0.0013(18) -0.0027(17) 0.0046(18)
C33 0.023(2) 0.024(2) 0.027(3) 0.0088(19) -0.0016(19) -0.0040(18)
C1AA 0.024(2) 0.023(2) 0.017(2) -0.0028(18) -0.0028(18) 0.0058(18)
C31 0.018(2) 0.021(2) 0.024(2) 0.0029(18) -0.0016(18) -0.0041(17)
C20 0.019(2) 0.019(2) 0.017(2) 0.0014(17) 0.0025(18) 0.0028(17)
C36 0.018(2) 0.013(2) 0.030(3) -0.0018(18) -0.0063(18) -0.0036(16)
C24 0.018(2) 0.014(2) 0.022(2) 0.0014(17) -0.0005(17) 0.0027(16)
C3 0.020(2) 0.016(2) 0.023(2) -0.0068(17) -0.0004(18) 0.0024(17)
C39 0.019(2) 0.024(2) 0.033(3) -0.0033(19) -0.0044(19) 0.0020(18)
C47 0.033(3) 0.014(2) 0.030(3) 0.0020(19) -0.002(2) -0.0009(18)
C23 0.022(2) 0.022(2) 0.019(2) -0.0010(18) -0.0034(18) 0.0042(18)
C3AA 0.023(2) 0.014(2) 0.028(2) -0.0031(18) -0.0040(19) 0.0028(17)
C51 0.029(2) 0.025(2) 0.029(3) 0.0032(19) 0.005(2) 0.0033(19)
C32 0.014(2) 0.022(2) 0.031(3) 0.0035(19) -0.0003(18) 0.0003(17)
C11 0.035(3) 0.028(3) 0.018(2) 0.0044(19) 0.001(2) 0.001(2)
C43 0.032(2) 0.018(2) 0.028(3) 0.0010(18) 0.006(2) 0.0053(19)
C34 0.021(2) 0.029(3) 0.028(3) -0.002(2) 0.0039(19) -0.0072(19)
C1 0.026(2) 0.019(2) 0.027(3) -0.0040(18) -0.0059(19) 0.0009(18)
C2 0.024(2) 0.022(2) 0.023(2) -0.0079(18) -0.0015(18) 0.0009(18)
C6 0.021(2) 0.020(2) 0.032(3) -0.0034(19) -0.002(2) 0.0011(18)
C48 0.036(3) 0.021(2) 0.027(3) -0.0002(19) 0.006(2) -0.001(2)
C27 0.035(3) 0.025(2) 0.023(3) 0.0037(19) -0.001(2) 0.004(2)
C26 0.028(3) 0.030(3) 0.033(3) -0.006(2) 0.005(2) 0.003(2)
C49 0.039(3) 0.020(2) 0.027(3) 0.0030(19) 0.000(2) 0.001(2)
C25 0.036(3) 0.028(3) 0.021(2) -0.0035(19) -0.001(2) 0.001(2)
C8 0.023(2) 0.037(3) 0.021(2) 0.000(2) -0.0036(19) 0.002(2)
C55 0.042(3) 0.033(3) 0.024(3) -0.007(2) 0.000(2) 0.015(2)
C0AA 0.037(3) 0.043(3) 0.018(2) 0.007(2) -0.004(2) 0.011(2)
C38 0.027(2) 0.024(3) 0.046(3) 0.011(2) -0.004(2) -0.0007(19)
C41 0.024(2) 0.037(3) 0.049(3) 0.000(2) 0.000(2) -0.015(2)
C14 0.035(3) 0.033(3) 0.032(3) 0.004(2) -0.001(2) -0.012(2)
C44 0.034(3) 0.032(3) 0.028(3) -0.004(2) 0.001(2) 0.004(2)
C37 0.045(3) 0.020(2) 0.037(3) -0.001(2) -0.008(2) 0.008(2)
C28 0.046(3) 0.028(3) 0.036(3) 0.004(2) -0.004(2) 0.007(2)
C45 0.033(3) 0.034(3) 0.031(3) 0.000(2) 0.005(2) 0.008(2)
C40 0.030(3) 0.036(3) 0.041(3) -0.012(2) -0.008(2) 0.001(2)
C42 0.029(3) 0.043(3) 0.043(3) -0.004(2) -0.014(2) 0.009(2)
C15 0.034(3) 0.056(3) 0.026(3) 0.013(2) 0.006(2) 0.004(2)
C9 0.028(3) 0.044(3) 0.028(3) -0.002(2) -0.006(2) 0.006(2)
C53 0.033(3) 0.043(3) 0.044(3) 0.002(2) 0.007(2) 0.011(2)
C2AA 0.042(3) 0.035(3) 0.040(3) 0.006(2) -0.001(2) -0.012(2)
C52 0.037(3) 0.031(3) 0.051(3) -0.003(2) -0.003(2) 0.011(2)
C30 0.057(4) 0.025(3) 0.052(3) 0.011(2) -0.005(3) -0.001(2)
C46 0.041(3) 0.048(3) 0.040(3) -0.005(2) 0.001(2) 0.008(2)
C56 0.057(3) 0.056(4) 0.024(3) 0.004(2) 0.005(2) 0.020(3)
C29 0.052(3) 0.045(3) 0.028(3) 0.011(2) 0.009(2) 0.007(3)
C50 0.069(4) 0.038(3) 0.038(3) 0.010(2) 0.009(3) -0.001(3)
C54 0.055(3) 0.062(3) 0.034(2) 0.006(2) 0.002(2) 0.018(2)
C16 0.055(4) 0.074(4) 0.026(3) 0.005(3) 0.011(3) 0.028(3)
C18 0.043(3) 0.075(4) 0.036(3) 0.012(3) 0.008(3) 0.021(3)
C17 0.042(3) 0.099(5) 0.060(4) 0.020(4) 0.018(3) -0.010(3)
C57 0.086(11) 0.016(8) 0.026(3) 0.003(6) -0.002(6) 0.019(5)
C58 0.055(3) 0.062(3) 0.034(2) 0.006(2) 0.002(2) 0.018(2)
C57A 0.086(11) 0.016(8) 0.026(3) 0.003(6) -0.002(6) 0.019(5)
C58A 0.055(3) 0.062(3) 0.034(2) 0.006(2) 0.002(2) 0.018(2)
Fe3A 0.0155(3) 0.0223(3) 0.0220(3) -0.0001(2) -0.0004(2) -0.0002(2)
Fe2A 0.0204(3) 0.0212(3) 0.0245(3) 0.0053(2) -0.0045(2) -0.0006(2)
Fe1A 0.0203(3) 0.0246(3) 0.0207(3) 0.0048(2) 0.0016(2) 0.0065(2)

loop_
_atom_type_symbol
_atom_type_description
_atom_type_scat_dispersion_real
_atom_type_scat_dispersion_imag
_atom_type_scat_source
C C 0.0033 0.0016 'International Tables Vol C Tables 4.2.6.8 and 6.1.1.4'
H H 0.0000 0.0000 'International Tables Vol C Tables 4.2.6.8 and 6.1.1.4'
Cl Cl 0.1484 0.1585 'International Tables Vol C Tables 4.2.6.8 and 6.1.1.4'
Fe Fe 0.3463 0.8444 'International Tables Vol C Tables 4.2.6.8 and 6.1.1.4'
N N 0.0061 0.0033 'International Tables Vol C Tables 4.2.6.8 and 6.1.1.4'
Si Si 0.0817 0.0704 'International Tables Vol C Tables 4.2.6.8 and 6.1.1.4'
Zn Zn 0.2839 1.4301 'International Tables Vol C Tables 4.2.6.8 and 6.1.1.4'

loop_
_geom_angle_atom_site_label_1
_geom_angle_atom_site_label_2
_geom_angle_atom_site_label_3
_geom_angle
_geom_angle_site_symmetry_1
_geom_angle_site_symmetry_3
_geom_angle_publ_flag
N6 Zn1 N1 155.24(14) . . ?
N6 Zn1 N5 88.14(13) . . ?
N1 Zn1 N5 101.71(13) . . ?
N6 Zn1 Cl1 100.63(10) . . ?
N1 Zn1 Cl1 101.69(10) . . ?
N5 Zn1 Cl1 91.77(9) . . ?
N6 Zn1 Zn2 155.99(10) . . ?
N1 Zn1 Zn2 47.29(10) . . ?
N5 Zn1 Zn2 92.88(9) . . ?
Cl1 Zn1 Zn2 55.37(3) . . ?
N6 Zn1 Zn3 106.30(10) . . ?
N1 Zn1 Zn3 95.80(10) . . ?
N5 Zn1 Zn3 41.48(9) . . ?
Cl1 Zn1 Zn3 52.37(3) . . ?
Zn2 Zn1 Zn3 61.34(2) . . ?
N4 Zn3 N5 149.57(14) . . ?
N4 Zn3 N3 88.32(13) . . ?
N5 Zn3 N3 99.22(13) . . ?
N4 Zn3 Cl1 110.55(10) . . ?
N5 Zn3 Cl1 98.38(10) . . ?
N3 Zn3 Cl1 93.94(9) . . ?
N4 Zn3 Zn1 166.50(10) . . ?
N5 Zn3 Zn1 43.93(9) . . ?
N3 Zn3 Zn1 88.06(9) . . ?
Cl1 Zn3 Zn1 56.78(3) . . ?
N4 Zn3 Zn2 112.63(10) . . ?
N5 Zn3 Zn2 91.39(10) . . ?
N3 Zn3 Zn2 41.20(9) . . ?
Cl1 Zn3 Zn2 54.95(3) . . ?
Zn1 Zn3 Zn2 57.427(19) . . ?
N2 Zn2 N3 154.82(14) . . ?
N2 Zn2 N1 86.93(13) . . ?
N3 Zn2 N1 99.59(13) . . ?
N2 Zn2 Cl1 107.87(10) . . ?
N3 Zn2 Cl1 94.98(10) . . ?
N1 Zn2 Cl1 100.18(10) . . ?
N2 Zn2 Zn1 107.14(10) . . ?
N3 Zn2 Zn1 93.78(9) . . ?
N1 Zn2 Zn1 43.28(9) . . ?
Cl1 Zn2 Zn1 57.84(3) . . ?
N2 Zn2 Zn3 160.38(10) . . ?
N3 Zn2 Zn3 44.38(9) . . ?
N1 Zn2 Zn3 92.69(9) . . ?
Cl1 Zn2 Zn3 52.88(3) . . ?
Zn1 Zn2 Zn3 61.232(18) . . ?
Fe3A Cl1 Fe2A 72.18(3) . . ?
Zn3 Cl1 Zn2 72.18(3) . . ?
Fe3A Cl1 Fe1A 70.85(3) . . ?
Fe2A Cl1 Fe1A 66.78(3) . . ?
Zn3 Cl1 Zn1 70.85(3) . . ?
Zn2 Cl1 Zn1 66.78(3) . . ?
N6 Si3 C38 105.84(18) . . ?
N6 Si3 C37 114.84(19) . . ?
C38 Si3 C37 106.9(2) . . ?
N6 Si3 C39 111.40(18) . . ?
C38 Si3 C39 108.0(2) . . ?
C37 Si3 C39 109.4(2) . . ?
N4 Si2 C26 105.86(18) . . ?
N4 Si2 C25 113.54(18) . . ?
C26 Si2 C25 106.7(2) . . ?
N4 Si2 C27 113.03(18) . . ?
C26 Si2 C27 108.3(2) . . ?
C25 Si2 C27 109.1(2) . . ?
N2 Si1 C2AA 114.1(2) . . ?
N2 Si1 C14 105.24(18) . . ?
C2AA Si1 C14 107.9(2) . . ?
N2 Si1 C15 112.1(2) . . ?
C2AA Si1 C15 109.1(2) . . ?
C14 Si1 C15 107.9(2) . . ?
C19 N3 C3 114.3(3) . . ?
C19 N3 Fe2A 114.8(2) . . ?
C3 N3 Fe2A 116.0(2) . . ?
C19 N3 Zn2 114.8(2) . . ?
C3 N3 Zn2 116.0(2) . . ?
C19 N3 Zn3 102.9(2) . . ?
C3 N3 Zn3 111.7(2) . . ?
Zn2 N3 Zn3 94.42(13) . . ?
C19 N3 Fe3A 102.9(2) . . ?
C3 N3 Fe3A 111.7(2) . . ?
Fe2A N3 Fe3A 94.42(13) . . ?
C31 N5 C5 116.6(3) . . ?
C31 N5 Fe3A 112.7(2) . . ?
C5 N5 Fe3A 113.5(2) . . ?
C31 N5 Zn3 112.7(2) . . ?
C5 N5 Zn3 113.5(2) . . ?
C31 N5 Fe1A 104.0(2) . . ?
C5 N5 Fe1A 112.9(2) . . ?
Fe3A N5 Fe1A 94.58(13) . . ?
C31 N5 Zn1 104.0(2) . . ?
C5 N5 Zn1 112.9(2) . . ?
Zn3 N5 Zn1 94.58(13) . . ?
C1AA N2 Si1 131.1(3) . . ?
C1AA N2 Fe2A 110.8(3) . . ?
Si1 N2 Fe2A 117.97(18) . . ?
C1AA N2 Zn2 110.8(3) . . ?
Si1 N2 Zn2 117.97(18) . . ?
C7 N1 C1 115.1(3) . . ?
C7 N1 Fe1A 117.2(3) . . ?
C1 N1 Fe1A 113.2(3) . . ?
C7 N1 Zn1 117.2(3) . . ?
C1 N1 Zn1 113.2(3) . . ?
C7 N1 Zn2 104.3(2) . . ?
C1 N1 Zn2 114.4(2) . . ?
Zn1 N1 Zn2 89.43(13) . . ?
C7 N1 Fe2A 104.3(2) . . ?
C1 N1 Fe2A 114.4(2) . . ?
Fe1A N1 Fe2A 89.43(13) . . ?
C36 N6 Si3 132.9(3) . . ?
C36 N6 Fe1A 110.2(3) . . ?
Si3 N6 Fe1A 116.90(18) . . ?
C36 N6 Zn1 110.2(3) . . ?
Si3 N6 Zn1 116.90(18) . . ?
C47 N7 C55 107.1(3) . . ?
C47 N7 C51 110.1(3) . . ?
C55 N7 C51 111.2(3) . . ?
C47 N7 C43 111.7(3) . . ?
C55 N7 C43 110.4(3) . . ?
C51 N7 C43 106.4(3) . . ?
C24 N4 Si2 129.7(3) . . ?
C24 N4 Fe3A 108.6(2) . . ?
Si2 N4 Fe3A 121.22(17) . . ?
C24 N4 Zn3 108.6(2) . . ?
Si2 N4 Zn3 121.22(17) . . ?
C20 C19 C24 120.1(4) . . ?
C20 C19 N3 121.0(3) . . ?
C24 C19 N3 118.7(3) . . ?
C20 C21 C22 118.2(4) . . ?
C20 C21 H21 120.9 . . ?
C22 C21 H21 120.9 . . ?
C23 C22 C21 121.1(4) . . ?
C23 C22 H22 119.4 . . ?
C21 C22 H22 119.4 . . ?
C34 C35 C36 122.5(4) . . ?
C34 C35 H35 118.8 . . ?
C36 C35 H35 118.8 . . ?
N5 C5 C6 112.0(3) . . ?
N5 C5 C3AA 112.7(3) . . ?
C6 C5 C3AA 109.2(3) . . ?
N5 C5 H5 107.6 . . ?
C6 C5 H5 107.6 . . ?
C3AA C5 H5 107.6 . . ?
C8 C7 C1AA 121.0(4) . . ?
C8 C7 N1 120.7(4) . . ?
C1AA C7 N1 118.3(3) . . ?
C34 C33 C32 118.7(4) . . ?
C34 C33 H33 120.6 . . ?
C32 C33 H33 120.6 . . ?
N2 C1AA C11 124.2(4) . . ?
N2 C1AA C7 119.6(4) . . ?
C11 C1AA C7 116.1(4) . . ?
C32 C31 C36 120.8(4) . . ?
C32 C31 N5 121.0(4) . . ?
C36 C31 N5 118.1(3) . . ?
C21 C20 C19 122.1(4) . . ?
C21 C20 H20 118.9 . . ?
C19 C20 H20 118.9 . . ?
N6 C36 C35 125.0(4) . . ?
N6 C36 C31 119.2(4) . . ?
C35 C36 C31 115.7(4) . . ?
N4 C24 C23 124.1(4) . . ?
N4 C24 C19 119.3(3) . . ?
C23 C24 C19 116.5(4) . . ?
N3 C3 C3AA 112.1(3) . . ?
N3 C3 C2 113.0(3) . . ?
C3AA C3 C2 108.8(3) . . ?
N3 C3 H3 107.6 . . ?
C3AA C3 H3 107.6 . . ?
C2 C3 H3 107.6 . . ?
C40 C39 C42 108.5(4) . . ?
C40 C39 C41 108.1(4) . . ?
C42 C39 C41 108.9(4) . . ?
C40 C39 Si3 110.0(3) . . ?
C42 C39 Si3 111.3(3) . . ?
C41 C39 Si3 110.0(3) . . ?
C48 C47 N7 117.1(3) . . ?
C48 C47 H47A 108.0 . . ?
N7 C47 H47A 108.0 . . ?
C48 C47 H47B 108.0 . . ?
N7 C47 H47B 108.0 . . ?
H47A C47 H47B 107.3 . . ?
C22 C23 C24 121.8(4) . . ?
C22 C23 H23 119.1 . . ?
C24 C23 H23 119.1 . . ?
C3 C3AA C5 115.2(3) . . ?
C3 C3AA H3AA 108.5 . . ?
C5 C3AA H3AA 108.5 . . ?
C3 C3AA H3AB 108.5 . . ?
C5 C3AA H3AB 108.5 . . ?
H3AA C3AA H3AB 107.5 . . ?
C52 C51 N7 115.7(4) . . ?
C52 C51 H51A 108.4 . . ?
N7 C51 H51A 108.4 . . ?
C52 C51 H51B 108.4 . . ?
N7 C51 H51B 108.4 . . ?
H51A C51 H51B 107.4 . . ?
C33 C32 C31 121.1(4) . . ?
C33 C32 H32 119.5 . . ?
C31 C32 H32 119.5 . . ?
C0AA C11 C1AA 121.8(4) . . ?
C0AA C11 H11 119.1 . . ?
C1AA C11 H11 119.1 . . ?
C44 C43 N7 115.6(3) . . ?
C44 C43 H43A 108.4 . . ?
N7 C43 H43A 108.4 . . ?
C44 C43 H43B 108.4 . . ?
N7 C43 H43B 108.4 . . ?
H43A C43 H43B 107.4 . . ?
C35 C34 C33 121.1(4) . . ?
C35 C34 H34 119.4 . . ?
C33 C34 H34 119.4 . . ?
N1 C1 C6 114.2(3) . . ?
N1 C1 C2 111.6(3) . . ?
C6 C1 C2 108.9(3) . . ?
N1 C1 H1 107.3 . . ?
C6 C1 H1 107.3 . . ?
C2 C1 H1 107.3 . . ?
C3 C2 C1 115.0(3) . . ?
C3 C2 H2A 108.5 . . ?
C1 C2 H2A 108.5 . . ?
C3 C2 H2B 108.5 . . ?
C1 C2 H2B 108.5 . . ?
H2A C2 H2B 107.5 . . ?
C5 C6 C1 115.1(3) . . ?
C5 C6 H6A 108.5 . . ?
C1 C6 H6A 108.5 . . ?
C5 C6 H6B 108.5 . . ?
C1 C6 H6B 108.5 . . ?
H6A C6 H6B 107.5 . . ?
C47 C48 C49 109.8(3) . . ?
C47 C48 H48A 109.7 . . ?
C49 C48 H48A 109.7 . . ?
C47 C48 H48B 109.7 . . ?
C49 C48 H48B 109.7 . . ?
H48A C48 H48B 108.2 . . ?
C29 C27 C28 108.5(4) . . ?
C29 C27 C30 109.2(4) . . ?
C28 C27 C30 108.7(4) . . ?
C29 C27 Si2 110.5(3) . . ?
C28 C27 Si2 110.0(3) . . ?
C30 C27 Si2 109.9(3) . . ?
Si2 C26 H26A 109.5 . . ?
Si2 C26 H26B 109.5 . . ?
H26A C26 H26B 109.5 . . ?
Si2 C26 H26C 109.5 . . ?
H26A C26 H26C 109.5 . . ?
H26B C26 H26C 109.5 . . ?
C50 C49 C48 113.0(4) . . ?
C50 C49 H49A 109.0 . . ?
C48 C49 H49A 109.0 . . ?
C50 C49 H49B 109.0 . . ?
C48 C49 H49B 109.0 . . ?
H49A C49 H49B 107.8 . . ?
Si2 C25 H25A 109.5 . . ?
Si2 C25 H25B 109.5 . . ?
H25A C25 H25B 109.5 . . ?
Si2 C25 H25C 109.5 . . ?
H25A C25 H25C 109.5 . . ?
H25B C25 H25C 109.5 . . ?
C7 C8 C9 121.0(4) . . ?
C7 C8 H8 119.5 . . ?
C9 C8 H8 119.5 . . ?
N7 C55 C56 115.6(4) . . ?
N7 C55 H55A 108.4 . . ?
C56 C55 H55A 108.4 . . ?
N7 C55 H55B 108.4 . . ?
C56 C55 H55B 108.4 . . ?
H55A C55 H55B 107.4 . . ?
C9 C0AA C11 120.7(4) . . ?
C9 C0AA H0AA 119.6 . . ?
C11 C0AA H0AA 119.6 . . ?
Si3 C38 H38A 109.5 . . ?
Si3 C38 H38B 109.5 . . ?
H38A C38 H38B 109.5 . . ?
Si3 C38 H38C 109.5 . . ?
H38A C38 H38C 109.5 . . ?
H38B C38 H38C 109.5 . . ?
C39 C41 H41A 109.5 . . ?
C39 C41 H41B 109.5 . . ?
H41A C41 H41B 109.5 . . ?
C39 C41 H41C 109.5 . . ?
H41A C41 H41C 109.5 . . ?
H41B C41 H41C 109.5 . . ?
Si1 C14 H14A 109.5 . . ?
Si1 C14 H14B 109.5 . . ?
H14A C14 H14B 109.5 . . ?
Si1 C14 H14C 109.5 . . ?
H14A C14 H14C 109.5 . . ?
H14B C14 H14C 109.5 . . ?
C43 C44 C45 109.8(4) . . ?
C43 C44 H44A 109.7 . . ?
C45 C44 H44A 109.7 . . ?
C43 C44 H44B 109.7 . . ?
C45 C44 H44B 109.7 . . ?
H44A C44 H44B 108.2 . . ?
Si3 C37 H37A 109.5 . . ?
Si3 C37 H37B 109.5 . . ?
H37A C37 H37B 109.5 . . ?
Si3 C37 H37C 109.5 . . ?
H37A C37 H37C 109.5 . . ?
H37B C37 H37C 109.5 . . ?
C27 C28 H28A 109.5 . . ?
C27 C28 H28B 109.5 . . ?
H28A C28 H28B 109.5 . . ?
C27 C28 H28C 109.5 . . ?
H28A C28 H28C 109.5 . . ?
H28B C28 H28C 109.5 . . ?
C46 C45 C44 112.5(4) . . ?
C46 C45 H45A 109.1 . . ?
C44 C45 H45A 109.1 . . ?
C46 C45 H45B 109.1 . . ?
C44 C45 H45B 109.1 . . ?
H45A C45 H45B 107.8 . . ?
C39 C40 H40A 109.5 . . ?
C39 C40 H40B 109.5 . . ?
H40A C40 H40B 109.5 . . ?
C39 C40 H40C 109.5 . . ?
H40A C40 H40C 109.5 . . ?
H40B C40 H40C 109.5 . . ?
C39 C42 H42A 109.5 . . ?
C39 C42 H42B 109.5 . . ?
H42A C42 H42B 109.5 . . ?
C39 C42 H42C 109.5 . . ?
H42A C42 H42C 109.5 . . ?
H42B C42 H42C 109.5 . . ?
C16 C15 C18 108.3(4) . . ?
C16 C15 C17 108.3(4) . . ?
C18 C15 C17 108.4(4) . . ?
C16 C15 Si1 110.7(3) . . ?
C18 C15 Si1 111.0(3) . . ?
C17 C15 Si1 110.1(4) . . ?
C0AA C9 C8 119.3(4) . . ?
C0AA C9 H9 120.4 . . ?
C8 C9 H9 120.4 . . ?
C54 C53 C52 114.7(4) . . ?
C54 C53 H53A 108.6 . . ?
C52 C53 H53A 108.6 . . ?
C54 C53 H53B 108.6 . . ?
C52 C53 H53B 108.6 . . ?
H53A C53 H53B 107.6 . . ?
Si1 C2AA H2AA 109.5 . . ?
Si1 C2AA H2AB 109.5 . . ?
H2AA C2AA H2AB 109.5 . . ?
Si1 C2AA H2AC 109.5 . . ?
H2AA C2AA H2AC 109.5 . . ?
H2AB C2AA H2AC 109.5 . . ?
C51 C52 C53 111.8(4) . . ?
C51 C52 H52A 109.3 . . ?
C53 C52 H52A 109.3 . . ?
C51 C52 H52B 109.3 . . ?
C53 C52 H52B 109.3 . . ?
H52A C52 H52B 107.9 . . ?
C27 C30 H30A 109.5 . . ?
C27 C30 H30B 109.5 . . ?
H30A C30 H30B 109.5 . . ?
C27 C30 H30C 109.5 . . ?
H30A C30 H30C 109.5 . . ?
H30B C30 H30C 109.5 . . ?
C45 C46 H46A 109.5 . . ?
C45 C46 H46B 109.5 . . ?
H46A C46 H46B 109.5 . . ?
C45 C46 H46C 109.5 . . ?
H46A C46 H46C 109.5 . . ?
H46B C46 H46C 109.5 . . ?
C57 C56 C55 121.2(9) . . ?
C55 C56 C57A 104.2(6) . . ?
C57 C56 H56A 107.0 . . ?
C55 C56 H56A 107.0 . . ?
C57 C56 H56B 107.0 . . ?
C55 C56 H56B 107.0 . . ?
H56A C56 H56B 106.8 . . ?
C55 C56 H56C 110.9 . . ?
C57A C56 H56C 110.9 . . ?
C55 C56 H56D 110.9 . . ?
C57A C56 H56D 110.9 . . ?
H56C C56 H56D 108.9 . . ?
C27 C29 H29A 109.5 . . ?
C27 C29 H29B 109.5 . . ?
H29A C29 H29B 109.5 . . ?
C27 C29 H29C 109.5 . . ?
H29A C29 H29C 109.5 . . ?
H29B C29 H29C 109.5 . . ?
C49 C50 H50A 109.5 . . ?
C49 C50 H50B 109.5 . . ?
H50A C50 H50B 109.5 . . ?
C49 C50 H50C 109.5 . . ?
H50A C50 H50C 109.5 . . ?
H50B C50 H50C 109.5 . . ?
C53 C54 H54A 109.5 . . ?
C53 C54 H54B 109.5 . . ?
H54A C54 H54B 109.5 . . ?
C53 C54 H54C 109.5 . . ?
H54A C54 H54C 109.5 . . ?
H54B C54 H54C 109.5 . . ?
C15 C16 H16A 109.5 . . ?
C15 C16 H16B 109.5 . . ?
H16A C16 H16B 109.5 . . ?
C15 C16 H16C 109.5 . . ?
H16A C16 H16C 109.5 . . ?
H16B C16 H16C 109.5 . . ?
C15 C18 H18A 109.5 . . ?
C15 C18 H18B 109.5 . . ?
H18A C18 H18B 109.5 . . ?
C15 C18 H18C 109.5 . . ?
H18A C18 H18C 109.5 . . ?
H18B C18 H18C 109.5 . . ?
C15 C17 H17A 109.5 . . ?
C15 C17 H17B 109.5 . . ?
H17A C17 H17B 109.5 . . ?
C15 C17 H17C 109.5 . . ?
H17A C17 H17C 109.5 . . ?
H17B C17 H17C 109.5 . . ?
C56 C57 C58 114.5(17) . . ?
C56 C57 H57A 108.6 . . ?
C58 C57 H57A 108.6 . . ?
C56 C57 H57B 108.6 . . ?
C58 C57 H57B 108.6 . . ?
H57A C57 H57B 107.6 . . ?
C57 C58 H58A 109.5 . . ?
C57 C58 H58B 109.5 . . ?
H58A C58 H58B 109.5 . . ?
C57 C58 H58C 109.5 . . ?
H58A C58 H58C 109.5 . . ?
H58B C58 H58C 109.5 . . ?
C58A C57A C56 116.4(11) . . ?
C58A C57A H57C 108.2 . . ?
C56 C57A H57C 108.2 . . ?
C58A C57A H57D 108.2 . . ?
C56 C57A H57D 108.2 . . ?
H57C C57A H57D 107.3 . . ?
C57A C58A H58D 109.5 . . ?
C57A C58A H58E 109.5 . . ?
H58D C58A H58E 109.5 . . ?
C57A C58A H58F 109.5 . . ?
H58D C58A H58F 109.5 . . ?
H58E C58A H58F 109.5 . . ?
N4 Fe3A N5 149.57(14) . . ?
N4 Fe3A N3 88.32(13) . . ?
N5 Fe3A N3 99.22(13) . . ?
N4 Fe3A Cl1 110.55(10) . . ?
N5 Fe3A Cl1 98.38(10) . . ?
N3 Fe3A Cl1 93.94(9) . . ?
N2 Fe2A N3 154.82(14) . . ?
N2 Fe2A N1 86.93(13) . . ?
N3 Fe2A N1 99.59(13) . . ?
N2 Fe2A Cl1 107.87(10) . . ?
N3 Fe2A Cl1 94.98(10) . . ?
N1 Fe2A Cl1 100.18(10) . . ?
N2 Fe2A Fe1A 107.14(10) . . ?
N3 Fe2A Fe1A 93.78(9) . . ?
N1 Fe2A Fe1A 43.28(9) . . ?
Cl1 Fe2A Fe1A 57.84(3) . . ?
N6 Fe1A N1 155.24(14) . . ?
N6 Fe1A N5 88.14(13) . . ?
N1 Fe1A N5 101.71(13) . . ?
N6 Fe1A Cl1 100.63(10) . . ?
N1 Fe1A Cl1 101.69(10) . . ?
N5 Fe1A Cl1 91.77(9) . . ?
N6 Fe1A Fe2A 155.99(10) . . ?
N1 Fe1A Fe2A 47.29(10) . . ?
N5 Fe1A Fe2A 92.88(9) . . ?
Cl1 Fe1A Fe2A 55.37(3) . . ?

loop_
_geom_bond_atom_site_label_1
_geom_bond_atom_site_label_2
_geom_bond_distance
_geom_bond_site_symmetry_2
_geom_bond_publ_flag
Zn1 N6 1.921(3) . ?
Zn1 N1 1.966(3) . ?
Zn1 N5 2.076(3) . ?
Zn1 Cl1 2.6415(11) . ?
Zn1 Zn2 2.8676(9) . ?
Zn1 Zn3 2.9828(8) . ?
Zn3 N4 1.935(3) . ?
Zn3 N5 1.982(3) . ?
Zn3 N3 2.095(3) . ?
Zn3 Cl1 2.5009(11) . ?
Zn3 Zn2 2.9859(8) . ?
Zn2 N2 1.943(3) . ?
Zn2 N3 1.973(3) . ?
Zn2 N1 2.107(3) . ?
Zn2 Cl1 2.5676(11) . ?
Cl1 Fe3A 2.5009(11) . ?
Cl1 Fe2A 2.5676(11) . ?
Cl1 Fe1A 2.6415(11) . ?
Si3 N6 1.715(3) . ?
Si3 C38 1.874(4) . ?
Si3 C37 1.879(4) . ?
Si3 C39 1.892(4) . ?
Si2 N4 1.709(3) . ?
Si2 C26 1.875(4) . ?
Si2 C25 1.886(4) . ?
Si2 C27 1.903(4) . ?
Si1 N2 1.716(3) . ?
Si1 C2AA 1.872(5) . ?
Si1 C14 1.875(5) . ?
Si1 C15 1.890(5) . ?
N3 C19 1.449(5) . ?
N3 C3 1.501(5) . ?
N3 Fe2A 1.973(3) . ?
N3 Fe3A 2.095(3) . ?
N5 C31 1.444(5) . ?
N5 C5 1.492(5) . ?
N5 Fe3A 1.982(3) . ?
N5 Fe1A 2.076(3) . ?
N2 C1AA 1.384(5) . ?
N2 Fe2A 1.943(3) . ?
N1 C7 1.448(5) . ?
N1 C1 1.491(5) . ?
N1 Fe1A 1.966(3) . ?
N1 Fe2A 2.107(3) . ?
N6 C36 1.381(5) . ?
N6 Fe1A 1.921(3) . ?
N7 C47 1.518(5) . ?
N7 C55 1.519(5) . ?
N7 C51 1.520(5) . ?
N7 C43 1.522(5) . ?
N4 C24 1.401(5) . ?
N4 Fe3A 1.935(3) . ?
C19 C20 1.388(5) . ?
C19 C24 1.427(5) . ?
C21 C20 1.384(5) . ?
C21 C22 1.385(6) . ?
C21 H21 0.9500 . ?
C22 C23 1.383(5) . ?
C22 H22 0.9500 . ?
C35 C34 1.372(6) . ?
C35 C36 1.415(6) . ?
C35 H35 0.9500 . ?
C5 C6 1.533(6) . ?
C5 C3AA 1.544(5) . ?
C5 H5 1.0000 . ?
C7 C8 1.390(6) . ?
C7 C1AA 1.418(6) . ?
C33 C34 1.380(6) . ?
C33 C32 1.388(6) . ?
C33 H33 0.9500 . ?
C1AA C11 1.417(6) . ?
C31 C32 1.399(6) . ?
C31 C36 1.425(6) . ?
C20 H20 0.9500 . ?
C24 C23 1.409(5) . ?
C3 C3AA 1.535(6) . ?
C3 C2 1.535(6) . ?
C3 H3 1.0000 . ?
C39 C40 1.532(6) . ?
C39 C42 1.539(6) . ?
C39 C41 1.541(6) . ?
C47 C48 1.505(6) . ?
C47 H47A 0.9900 . ?
C47 H47B 0.9900 . ?
C23 H23 0.9500 . ?
C3AA H3AA 0.9900 . ?
C3AA H3AB 0.9900 . ?
C51 C52 1.511(6) . ?
C51 H51A 0.9900 . ?
C51 H51B 0.9900 . ?
C32 H32 0.9500 . ?
C11 C0AA 1.393(6) . ?
C11 H11 0.9500 . ?
C43 C44 1.518(6) . ?
C43 H43A 0.9900 . ?
C43 H43B 0.9900 . ?
C34 H34 0.9500 . ?
C1 C6 1.535(6) . ?
C1 C2 1.550(6) . ?
C1 H1 1.0000 . ?
C2 H2A 0.9900 . ?
C2 H2B 0.9900 . ?
C6 H6A 0.9900 . ?
C6 H6B 0.9900 . ?
C48 C49 1.524(6) . ?
C48 H48A 0.9900 . ?
C48 H48B 0.9900 . ?
C27 C29 1.525(6) . ?
C27 C28 1.536(6) . ?
C27 C30 1.536(6) . ?
C26 H26A 0.9800 . ?
C26 H26B 0.9800 . ?
C26 H26C 0.9800 . ?
C49 C50 1.517(6) . ?
C49 H49A 0.9900 . ?
C49 H49B 0.9900 . ?
C25 H25A 0.9800 . ?
C25 H25B 0.9800 . ?
C25 H25C 0.9800 . ?
C8 C9 1.391(6) . ?
C8 H8 0.9500 . ?
C55 C56 1.522(7) . ?
C55 H55A 0.9900 . ?
C55 H55B 0.9900 . ?
C0AA C9 1.369(7) . ?
C0AA H0AA 0.9500 . ?
C38 H38A 0.9800 . ?
C38 H38B 0.9800 . ?
C38 H38C 0.9800 . ?
C41 H41A 0.9800 . ?
C41 H41B 0.9800 . ?
C41 H41C 0.9800 . ?
C14 H14A 0.9800 . ?
C14 H14B 0.9800 . ?
C14 H14C 0.9800 . ?
C44 C45 1.529(6) . ?
C44 H44A 0.9900 . ?
C44 H44B 0.9900 . ?
C37 H37A 0.9800 . ?
C37 H37B 0.9800 . ?
C37 H37C 0.9800 . ?
C28 H28A 0.9800 . ?
C28 H28B 0.9800 . ?
C28 H28C 0.9800 . ?
C45 C46 1.516(6) . ?
C45 H45A 0.9900 . ?
C45 H45B 0.9900 . ?
C40 H40A 0.9800 . ?
C40 H40B 0.9800 . ?
C40 H40C 0.9800 . ?
C42 H42A 0.9800 . ?
C42 H42B 0.9800 . ?
C42 H42C 0.9800 . ?
C15 C16 1.528(7) . ?
C15 C18 1.529(7) . ?
C15 C17 1.546(7) . ?
C9 H9 0.9500 . ?
C53 C54 1.499(7) . ?
C53 C52 1.516(7) . ?
C53 H53A 0.9900 . ?
C53 H53B 0.9900 . ?
C2AA H2AA 0.9800 . ?
C2AA H2AB 0.9800 . ?
C2AA H2AC 0.9800 . ?
C52 H52A 0.9900 . ?
C52 H52B 0.9900 . ?
C30 H30A 0.9800 . ?
C30 H30B 0.9800 . ?
C30 H30C 0.9800 . ?
C46 H46A 0.9800 . ?
C46 H46B 0.9800 . ?
C46 H46C 0.9800 . ?
C56 C57 1.43(3) . ?
C56 C57A 1.616(15) . ?
C56 H56A 0.9900 . ?
C56 H56B 0.9900 . ?
C56 H56C 0.9900 . ?
C56 H56D 0.9900 . ?
C29 H29A 0.9800 . ?
C29 H29B 0.9800 . ?
C29 H29C 0.9800 . ?
C50 H50A 0.9800 . ?
C50 H50B 0.9800 . ?
C50 H50C 0.9800 . ?
C54 H54A 0.9800 . ?
C54 H54B 0.9800 . ?
C54 H54C 0.9800 . ?
C16 H16A 0.9800 . ?
C16 H16B 0.9800 . ?
C16 H16C 0.9800 . ?
C18 H18A 0.9800 . ?
C18 H18B 0.9800 . ?
C18 H18C 0.9800 . ?
C17 H17A 0.9800 . ?
C17 H17B 0.9800 . ?
C17 H17C 0.9800 . ?
C57 C58 1.54(3) . ?
C57 H57A 0.9900 . ?
C57 H57B 0.9900 . ?
C58 H58A 0.9800 . ?
C58 H58B 0.9800 . ?
C58 H58C 0.9800 . ?
C57A C58A 1.472(19) . ?
C57A H57C 0.9900 . ?
C57A H57D 0.9900 . ?
C58A H58D 0.9800 . ?
C58A H58E 0.9800 . ?
C58A H58F 0.9800 . ?
Fe2A Fe1A 2.8676(9) . ?

loop_
_geom_torsion_atom_site_label_1
_geom_torsion_atom_site_label_2
_geom_torsion_atom_site_label_3
_geom_torsion_atom_site_label_4
_geom_torsion
_geom_torsion_site_symmetry_1
_geom_torsion_site_symmetry_2
_geom_torsion_site_symmetry_3
_geom_torsion_site_symmetry_4
_geom_torsion_publ_flag
C2AA Si1 N2 C1AA -43.1(4) . . . . ?
C14 Si1 N2 C1AA -161.3(4) . . . . ?
C15 Si1 N2 C1AA 81.6(4) . . . . ?
C2AA Si1 N2 Fe2A 134.1(2) . . . . ?
C14 Si1 N2 Fe2A 16.0(3) . . . . ?
C15 Si1 N2 Fe2A -101.1(2) . . . . ?
C2AA Si1 N2 Zn2 134.1(2) . . . . ?
C14 Si1 N2 Zn2 16.0(3) . . . . ?
C15 Si1 N2 Zn2 -101.1(2) . . . . ?
C38 Si3 N6 C36 -162.1(4) . . . . ?
C37 Si3 N6 C36 -44.4(4) . . . . ?
C39 Si3 N6 C36 80.8(4) . . . . ?
C38 Si3 N6 Fe1A 16.7(3) . . . . ?
C37 Si3 N6 Fe1A 134.4(2) . . . . ?
C39 Si3 N6 Fe1A -100.5(2) . . . . ?
C38 Si3 N6 Zn1 16.7(3) . . . . ?
C37 Si3 N6 Zn1 134.4(2) . . . . ?
C39 Si3 N6 Zn1 -100.5(2) . . . . ?
C26 Si2 N4 C24 -163.3(3) . . . . ?
C25 Si2 N4 C24 -46.6(4) . . . . ?
C27 Si2 N4 C24 78.3(4) . . . . ?
C26 Si2 N4 Fe3A 7.4(3) . . . . ?
C25 Si2 N4 Fe3A 124.1(2) . . . . ?
C27 Si2 N4 Fe3A -110.9(2) . . . . ?
C26 Si2 N4 Zn3 7.4(3) . . . . ?
C25 Si2 N4 Zn3 124.1(2) . . . . ?
C27 Si2 N4 Zn3 -110.9(2) . . . . ?
C3 N3 C19 C20 -69.9(4) . . . . ?
Fe2A N3 C19 C20 67.8(4) . . . . ?
Zn2 N3 C19 C20 67.8(4) . . . . ?
Zn3 N3 C19 C20 168.9(3) . . . . ?
Fe3A N3 C19 C20 168.9(3) . . . . ?
C3 N3 C19 C24 113.6(4) . . . . ?
Fe2A N3 C19 C24 -108.7(3) . . . . ?
Zn2 N3 C19 C24 -108.7(3) . . . . ?
Zn3 N3 C19 C24 -7.6(4) . . . . ?
Fe3A N3 C19 C24 -7.6(4) . . . . ?
C20 C21 C22 C23 -0.2(6) . . . . ?
C31 N5 C5 C6 -108.0(4) . . . . ?
Fe3A N5 C5 C6 118.5(3) . . . . ?
Zn3 N5 C5 C6 118.5(3) . . . . ?
Fe1A N5 C5 C6 12.4(4) . . . . ?
Zn1 N5 C5 C6 12.4(4) . . . . ?
C31 N5 C5 C3AA 128.5(4) . . . . ?
Fe3A N5 C5 C3AA -5.0(4) . . . . ?
Zn3 N5 C5 C3AA -5.0(4) . . . . ?
Fe1A N5 C5 C3AA -111.2(3) . . . . ?
Zn1 N5 C5 C3AA -111.2(3) . . . . ?
C1 N1 C7 C8 -53.5(5) . . . . ?
Fe1A N1 C7 C8 83.5(4) . . . . ?
Zn1 N1 C7 C8 83.5(4) . . . . ?
Zn2 N1 C7 C8 -179.7(3) . . . . ?
Fe2A N1 C7 C8 -179.7(3) . . . . ?
C1 N1 C7 C1AA 125.7(4) . . . . ?
Fe1A N1 C7 C1AA -97.4(4) . . . . ?
Zn1 N1 C7 C1AA -97.4(4) . . . . ?
Zn2 N1 C7 C1AA -0.6(4) . . . . ?
Fe2A N1 C7 C1AA -0.6(4) . . . . ?
Si1 N2 C1AA C11 0.5(6) . . . . ?
Fe2A N2 C1AA C11 -176.9(3) . . . . ?
Zn2 N2 C1AA C11 -176.9(3) . . . . ?
Si1 N2 C1AA C7 179.3(3) . . . . ?
Fe2A N2 C1AA C7 1.9(5) . . . . ?
Zn2 N2 C1AA C7 1.9(5) . . . . ?
C8 C7 C1AA N2 178.3(4) . . . . ?
N1 C7 C1AA N2 -0.9(6) . . . . ?
C8 C7 C1AA C11 -2.8(6) . . . . ?
N1 C7 C1AA C11 178.0(4) . . . . ?
C5 N5 C31 C32 -58.8(5) . . . . ?
Fe3A N5 C31 C32 75.1(4) . . . . ?
Zn3 N5 C31 C32 75.1(4) . . . . ?
Fe1A N5 C31 C32 176.3(3) . . . . ?
Zn1 N5 C31 C32 176.3(3) . . . . ?
C5 N5 C31 C36 124.9(4) . . . . ?
Fe3A N5 C31 C36 -101.3(4) . . . . ?
Zn3 N5 C31 C36 -101.3(4) . . . . ?
Fe1A N5 C31 C36 -0.1(4) . . . . ?
Zn1 N5 C31 C36 -0.1(4) . . . . ?
C22 C21 C20 C19 -0.6(6) . . . . ?
C24 C19 C20 C21 1.1(6) . . . . ?
N3 C19 C20 C21 -175.4(4) . . . . ?
Si3 N6 C36 C35 6.5(6) . . . . ?
Fe1A N6 C36 C35 -172.3(3) . . . . ?
Zn1 N6 C36 C35 -172.3(3) . . . . ?
Si3 N6 C36 C31 -175.2(3) . . . . ?
Fe1A N6 C36 C31 6.0(4) . . . . ?
Zn1 N6 C36 C31 6.0(4) . . . . ?
C34 C35 C36 N6 177.9(4) . . . . ?
C34 C35 C36 C31 -0.5(6) . . . . ?
C32 C31 C36 N6 179.6(4) . . . . ?
N5 C31 C36 N6 -4.0(5) . . . . ?
C32 C31 C36 C35 -1.9(6) . . . . ?
N5 C31 C36 C35 174.5(3) . . . . ?
Si2 N4 C24 C23 5.8(6) . . . . ?
Fe3A N4 C24 C23 -165.8(3) . . . . ?
Zn3 N4 C24 C23 -165.8(3) . . . . ?
Si2 N4 C24 C19 -175.6(3) . . . . ?
Fe3A N4 C24 C19 12.7(4) . . . . ?
Zn3 N4 C24 C19 12.7(4) . . . . ?
C20 C19 C24 N4 -179.4(3) . . . . ?
N3 C19 C24 N4 -2.9(5) . . . . ?
C20 C19 C24 C23 -0.8(5) . . . . ?
N3 C19 C24 C23 175.8(3) . . . . ?
C19 N3 C3 C3AA -108.3(4) . . . . ?
Fe2A N3 C3 C3AA 114.6(3) . . . . ?
Zn2 N3 C3 C3AA 114.6(3) . . . . ?
Zn3 N3 C3 C3AA 8.0(4) . . . . ?
Fe3A N3 C3 C3AA 8.0(4) . . . . ?
C19 N3 C3 C2 128.3(3) . . . . ?
Fe2A N3 C3 C2 -8.7(4) . . . . ?
Zn2 N3 C3 C2 -8.7(4) . . . . ?
Zn3 N3 C3 C2 -115.4(3) . . . . ?
Fe3A N3 C3 C2 -115.4(3) . . . . ?
N6 Si3 C39 C40 59.1(3) . . . . ?
C38 Si3 C39 C40 -56.7(4) . . . . ?
C37 Si3 C39 C40 -172.8(3) . . . . ?
N6 Si3 C39 C42 179.4(3) . . . . ?
C38 Si3 C39 C42 63.6(4) . . . . ?
C37 Si3 C39 C42 -52.5(4) . . . . ?
N6 Si3 C39 C41 -59.8(3) . . . . ?
C38 Si3 C39 C41 -175.6(3) . . . . ?
C37 Si3 C39 C41 68.3(3) . . . . ?
C55 N7 C47 C48 -177.2(4) . . . . ?
C51 N7 C47 C48 61.8(5) . . . . ?
C43 N7 C47 C48 -56.2(5) . . . . ?
C21 C22 C23 C24 0.4(6) . . . . ?
N4 C24 C23 C22 178.6(4) . . . . ?
C19 C24 C23 C22 0.0(6) . . . . ?
N3 C3 C3AA C5 -72.4(4) . . . . ?
C2 C3 C3AA C5 53.3(4) . . . . ?
N5 C5 C3AA C3 72.0(4) . . . . ?
C6 C5 C3AA C3 -53.1(4) . . . . ?
C47 N7 C51 C52 56.6(5) . . . . ?
C55 N7 C51 C52 -61.9(5) . . . . ?
C43 N7 C51 C52 177.8(4) . . . . ?
C34 C33 C32 C31 -1.2(6) . . . . ?
C36 C31 C32 C33 2.8(6) . . . . ?
N5 C31 C32 C33 -173.5(4) . . . . ?
N2 C1AA C11 C0AA -178.9(4) . . . . ?
C7 C1AA C11 C0AA 2.2(6) . . . . ?
C47 N7 C43 C44 -59.6(5) . . . . ?
C55 N7 C43 C44 59.4(5) . . . . ?
C51 N7 C43 C44 -179.8(4) . . . . ?
C36 C35 C34 C33 2.1(6) . . . . ?
C32 C33 C34 C35 -1.2(6) . . . . ?
C7 N1 C1 C6 129.2(4) . . . . ?
Fe1A N1 C1 C6 -9.5(4) . . . . ?
Zn1 N1 C1 C6 -9.5(4) . . . . ?
Zn2 N1 C1 C6 -110.0(3) . . . . ?
Fe2A N1 C1 C6 -110.0(3) . . . . ?
C7 N1 C1 C2 -106.8(4) . . . . ?
Fe1A N1 C1 C2 114.6(3) . . . . ?
Zn1 N1 C1 C2 114.6(3) . . . . ?
Zn2 N1 C1 C2 14.0(4) . . . . ?
Fe2A N1 C1 C2 14.0(4) . . . . ?
N3 C3 C2 C1 71.7(4) . . . . ?
C3AA C3 C2 C1 -53.4(4) . . . . ?
N1 C1 C2 C3 -73.7(4) . . . . ?
C6 C1 C2 C3 53.3(4) . . . . ?
N5 C5 C6 C1 -72.6(4) . . . . ?
C3AA C5 C6 C1 52.8(4) . . . . ?
N1 C1 C6 C5 72.5(4) . . . . ?
C2 C1 C6 C5 -52.9(4) . . . . ?
N7 C47 C48 C49 -171.3(4) . . . . ?
C47 C48 C49 C50 -177.3(4) . . . . ?
C1AA C7 C8 C9 1.9(6) . . . . ?
N1 C7 C8 C9 -179.0(4) . . . . ?
C47 N7 C55 C56 179.8(4) . . . . ?
C51 N7 C55 C56 -59.9(5) . . . . ?
C43 N7 C55 C56 58.0(5) . . . . ?
C1AA C11 C0AA C9 -0.7(7) . . . . ?
N7 C43 C44 C45 -178.1(4) . . . . ?
C43 C44 C45 C46 -179.3(4) . . . . ?
N2 Si1 C15 C16 -62.8(4) . . . . ?
C2AA Si1 C15 C16 64.6(4) . . . . ?
C14 Si1 C15 C16 -178.3(4) . . . . ?
N2 Si1 C15 C18 57.5(4) . . . . ?
C2AA Si1 C15 C18 -175.1(4) . . . . ?
C14 Si1 C15 C18 -58.0(4) . . . . ?
N2 Si1 C15 C17 177.5(3) . . . . ?
C2AA Si1 C15 C17 -55.0(4) . . . . ?
C14 Si1 C15 C17 62.1(4) . . . . ?
C11 C0AA C9 C8 -0.4(7) . . . . ?
C7 C8 C9 C0AA -0.2(7) . . . . ?
N7 C51 C52 C53 165.9(4) . . . . ?
C54 C53 C52 C51 65.0(6) . . . . ?
N7 C55 C56 C57 162.4(12) . . . . ?
N7 C55 C56 C57A -179.8(7) . . . . ?
C55 C56 C57 C58 -66.0(15) . . . . ?
C55 C56 C57A C58A -66.8(11) . . . . ?
